data_7122529
loop_
_publ_author_name
'Yuan, Tingting'
'Pi, Chao'
'You, Chang'
'Cui, Xiuling'
'Du, Sidong'
'Wan, Ting'
'Wu, Yangjie'

_publ_section_title
;
 Rapid Assembly of Cyclopentene Spiroisoindolinones via Rhodium-Catalysed
 Redox-Neutral Cascade Reaction
;
_journal_name_full 'Chemical Communications'
_journal_paper_doi 10.1039/C8CC08081J
_journal_year 2018
_chemical_absolute_configuration ad
_chemical_formula_moiety 'C23 H17 N O'
_chemical_formula_sum 'C23 H17 N O'
_chemical_formula_weight 323.38
_space_group_crystal_system orthorhombic
_space_group_IT_number 19
_space_group_name_Hall 'P 2ac 2ab'
_space_group_name_H-M_alt 'P 21 21 21'
_symmetry_space_group_name_Hall 'P 2ac 2ab'
_symmetry_space_group_name_H-M 'P 21 21 21'
_atom_sites_solution_hydrogens geom
_atom_sites_solution_primary direct
_audit_creation_date 2017-03-06
_audit_creation_method
;
Olex2 1.2
(compiled 2017.03.02 svn.r3394 for OlexSys, GUI svn.r5324)
;
_audit_update_record
;
2017-04-10 deposited with the CCDC.
2018-10-26 downloaded from the CCDC.
;
_cell_angle_alpha 90
_cell_angle_beta 90
_cell_angle_gamma 90
_cell_formula_units_Z 4
_cell_length_a 7.92466(18)
_cell_length_b 11.5149(3)
_cell_length_c 19.0209(6)
_cell_measurement_reflns_used 2113
_cell_measurement_temperature 293(2)
_cell_measurement_theta_max 60.5090
_cell_measurement_theta_min 4.4760
_cell_volume 1735.69(8)
_computing_cell_refinement
;
CrysAlisPro, Agilent Technologies,
Version 1.171.37.35 (release 13-08-2014 CrysAlis171 .NET)
(compiled Aug 13 2014,18:06:01)
;
_computing_data_collection
;
CrysAlisPro, Agilent Technologies,
Version 1.171.37.35 (release 13-08-2014 CrysAlis171 .NET)
(compiled Aug 13 2014,18:06:01)
;
_computing_data_reduction
;
CrysAlisPro, Agilent Technologies,
Version 1.171.37.35 (release 13-08-2014 CrysAlis171 .NET)
(compiled Aug 13 2014,18:06:01)
;
_computing_molecular_graphics 'Olex2 (Dolomanov et al., 2009)'
_computing_publication_material 'Olex2 (Dolomanov et al., 2009)'
_computing_structure_refinement 'ShelXL (Sheldrick, 2015)'
_computing_structure_solution 'ShelXS (Sheldrick, 2008)'
_diffrn_ambient_temperature 293(2)
_diffrn_detector 'CCD plate'
_diffrn_detector_area_resol_mean 16.2312
_diffrn_detector_type Eos
_diffrn_measured_fraction_theta_full 0.999
_diffrn_measured_fraction_theta_max 0.999
_diffrn_measurement_details
;
#__ type_ start__ end____ width___ exp.time_
  1 omega  -49.00   37.00   0.5000    1.7500
omega____ theta____ kappa____ phi______ frames
    -      -33.5000   37.0000   30.0000 172

#__ type_ start__ end____ width___ exp.time_
  2 omega  -57.00  -31.00   0.5000    1.7500
omega____ theta____ kappa____ phi______ frames
    -      -33.5000   77.0000   90.0000 52

#__ type_ start__ end____ width___ exp.time_
  3 omega  -21.00   36.00   0.5000    1.7500
omega____ theta____ kappa____ phi______ frames
    -      -33.5000   77.0000   90.0000 114

#__ type_ start__ end____ width___ exp.time_
  4 omega  -29.00   -3.00   0.5000    1.7500
omega____ theta____ kappa____ phi______ frames
    -       36.4734  -77.0000 -150.0000 52

#__ type_ start__ end____ width___ exp.time_
  5 omega   58.00   84.00   0.5000    1.7500
omega____ theta____ kappa____ phi______ frames
    -       36.4734  178.0000    0.0000 52

#__ type_ start__ end____ width___ exp.time_
  6 omega   29.00   64.00   0.5000    1.7500
omega____ theta____ kappa____ phi______ frames
    -       36.4734  -77.0000 -150.0000 70

#__ type_ start__ end____ width___ exp.time_
  7 omega    6.00   71.00   0.5000    1.7500
omega____ theta____ kappa____ phi______ frames
    -       36.4734  -19.0000 -150.0000 130

#__ type_ start__ end____ width___ exp.time_
  8 omega  -33.00   -7.00   0.5000    1.7500
omega____ theta____ kappa____ phi______ frames
    -       36.4734  -19.0000 -150.0000 52

#__ type_ start__ end____ width___ exp.time_
  9 omega    1.00   56.00   0.5000    1.7500
omega____ theta____ kappa____ phi______ frames
    -       36.4734  -99.0000 -150.0000 110

#__ type_ start__ end____ width___ exp.time_
 10 omega   42.00   95.00   0.5000   15.0000
omega____ theta____ kappa____ phi______ frames
    -      108.0000  -45.0000 -180.0000 106

#__ type_ start__ end____ width___ exp.time_
 11 omega   49.00   75.00   0.5000   15.0000
omega____ theta____ kappa____ phi______ frames
    -      108.0000  -94.0000 -150.0000 52

#__ type_ start__ end____ width___ exp.time_
 12 omega   51.00   89.00   0.5000   15.0000
omega____ theta____ kappa____ phi______ frames
    -      108.0000  -30.0000   30.0000 76

#__ type_ start__ end____ width___ exp.time_
 13 omega   80.00  107.00   0.5000   15.0000
omega____ theta____ kappa____ phi______ frames
    -      108.0000  -94.0000 -150.0000 54

#__ type_ start__ end____ width___ exp.time_
 14 omega   42.00   98.00   0.5000   15.0000
omega____ theta____ kappa____ phi______ frames
    -      108.0000  -45.0000  -60.0000 112

#__ type_ start__ end____ width___ exp.time_
 15 omega   42.00  105.00   0.5000   15.0000
omega____ theta____ kappa____ phi______ frames
    -      108.0000  -94.0000  -60.0000 126

#__ type_ start__ end____ width___ exp.time_
 16 omega   54.00   84.00   0.5000   15.0000
omega____ theta____ kappa____ phi______ frames
    -      108.0000 -111.0000  150.0000 60

#__ type_ start__ end____ width___ exp.time_
 17 omega   39.00   98.00   0.5000   15.0000
omega____ theta____ kappa____ phi______ frames
    -      108.0000  -45.0000    0.0000 118

#__ type_ start__ end____ width___ exp.time_
 18 omega  100.00  126.00   0.5000   15.0000
omega____ theta____ kappa____ phi______ frames
    -      108.0000  111.0000  -60.0000 52

#__ type_ start__ end____ width___ exp.time_
 19 omega   42.00   85.00   0.5000   15.0000
omega____ theta____ kappa____ phi______ frames
    -      108.0000  -30.0000  -90.0000 86

#__ type_ start__ end____ width___ exp.time_
 20 omega   59.00   91.00   0.5000   15.0000
omega____ theta____ kappa____ phi______ frames
    -      108.0000  -30.0000   60.0000 64
;
_diffrn_measurement_device 'four-circle diffractometer'
_diffrn_measurement_device_type 'Xcalibur, Eos, Gemini'
_diffrn_measurement_method '\w scans'
_diffrn_orient_matrix_UB_11 -0.0173251000
_diffrn_orient_matrix_UB_12 -0.1331738000
_diffrn_orient_matrix_UB_13 -0.0013565000
_diffrn_orient_matrix_UB_21 -0.0492116000
_diffrn_orient_matrix_UB_22 0.0051782000
_diffrn_orient_matrix_UB_23 -0.0782612000
_diffrn_orient_matrix_UB_31 0.1874055000
_diffrn_orient_matrix_UB_32 -0.0110506000
_diffrn_orient_matrix_UB_33 -0.0207356000
_diffrn_radiation_monochromator graphite
_diffrn_radiation_probe x-ray
_diffrn_radiation_type CuK\a
_diffrn_radiation_wavelength 1.54184
_diffrn_reflns_av_R_equivalents 0.0229
_diffrn_reflns_av_unetI/netI 0.0295
_diffrn_reflns_Laue_measured_fraction_full 0.999
_diffrn_reflns_Laue_measured_fraction_max 0.999
_diffrn_reflns_limit_h_max 9
_diffrn_reflns_limit_h_min -3
_diffrn_reflns_limit_k_max 13
_diffrn_reflns_limit_k_min -13
_diffrn_reflns_limit_l_max 18
_diffrn_reflns_limit_l_min -22
_diffrn_reflns_number 6178
_diffrn_reflns_point_group_measured_fraction_full 0.998
_diffrn_reflns_point_group_measured_fraction_max 0.998
_diffrn_reflns_theta_full 67.058
_diffrn_reflns_theta_max 67.058
_diffrn_reflns_theta_min 4.489
_diffrn_source 'Enhance (Cu) X-ray Source'
_exptl_absorpt_coefficient_mu 0.589
_exptl_absorpt_correction_T_max 1.00000
_exptl_absorpt_correction_T_min 0.78569
_exptl_absorpt_correction_type multi-scan
_exptl_absorpt_process_details
;
CrysAlisPro, Agilent Technologies,
Version 1.171.37.35 (release 13-08-2014 CrysAlis171 .NET)
(compiled Aug 13 2014,18:06:01)
Empirical absorption correction using spherical harmonics,
 implemented in SCALE3 ABSPACK scaling algorithm.
;
_exptl_crystal_colour colourless
_exptl_crystal_colour_primary colourless
_exptl_crystal_density_diffrn 1.237
_exptl_crystal_description prism
_exptl_crystal_F_000 680
_exptl_crystal_size_max 0.15
_exptl_crystal_size_mid 0.12
_exptl_crystal_size_min 0.1
_refine_diff_density_max 0.430
_refine_diff_density_min -0.177
_refine_diff_density_rms 0.040
_refine_ls_abs_structure_details
;
 Flack x determined using 827 quotients [(I+)-(I-)]/[(I+)+(I-)]
 (Parsons, Flack and Wagner, Acta Cryst. B69 (2013) 249-259).
;
_refine_ls_abs_structure_Flack -0.3(4)
_refine_ls_extinction_method none
_refine_ls_goodness_of_fit_ref 1.035
_refine_ls_hydrogen_treatment constr
_refine_ls_matrix_type full
_refine_ls_number_parameters 222
_refine_ls_number_reflns 3109
_refine_ls_number_restraints 26
_refine_ls_restrained_S_all 1.047
_refine_ls_R_factor_all 0.0826
_refine_ls_R_factor_gt 0.0710
_refine_ls_shift/su_max 0.000
_refine_ls_shift/su_mean 0.000
_refine_ls_structure_factor_coef Fsqd
_refine_ls_weighting_details 'w=1/[\s^2^(Fo^2^)+(0.1023P)^2^+0.4655P] where P=(Fo^2^+2Fc^2^)/3'
_refine_ls_weighting_scheme calc
_refine_ls_wR_factor_gt 0.1928
_refine_ls_wR_factor_ref 0.2066
_reflns_Friedel_coverage 0.724
_reflns_Friedel_fraction_full 0.998
_reflns_Friedel_fraction_max 0.998
_reflns_number_gt 2553
_reflns_number_total 3109
_reflns_threshold_expression 'I > 2\s(I)'
_cod_data_source_file c8cc08081j2.cif
_cod_data_source_block 20170316
_cod_original_cell_volume 1735.69(9)
_cod_database_code 7122529
_shelx_shelxl_version_number 2014/7
_chemical_oxdiff_formula C40H40O2N2
_shelx_space_group_comment
;
The symmetry employed for this shelxl refinement is uniquely defined
by the following loop, which should always be used as a source of
symmetry information in preference to the above space-group names.
They are only intended as comments.
;
_reflns_odcompleteness_completeness 99.84
_reflns_odcompleteness_iscentric 1
_reflns_odcompleteness_theta 66.97
_olex2_refinement_description
;
1. Fixed Uiso
 At 1.2 times of:
  All C(H) groups
 At 1.5 times of:
  All C(H,H,H) groups
2. Restrained distances
 C9-C18A
 2.2 with sigma of 0.02
3. Rigid bond restraints
 C11, C10
 with sigma for 1-2 distances of 0.001 and sigma for 1-3 distances of 0.001
4. Uiso/Uaniso restraints and constraints
Uanis(C21) \\sim Ueq, Uanis(C20) \\sim Ueq: with sigma of 0.02 and sigma for
terminal atoms of 0.02
Uanis(C10) \\sim Ueq, Uanis(C11) \\sim Ueq: with sigma of 0.01 and sigma for
terminal atoms of 0.02
Uanis(C17) = Uanis(C17A)
Uanis(C18) = Uanis(C18A)
Uanis(C19) = Uanis(C19A)
Uanis(C20) = Uanis(C20A)
Uanis(C21) = Uanis(C21A)
Uanis(C22) = Uanis(C22A)
5. Others
 Sof(C17A)=Sof(C18A)=Sof(H18A)=Sof(C19A)=Sof(H19A)=Sof(C20A)=Sof(H20A)=
 Sof(C21A)=Sof(H21A)=Sof(C22A)=Sof(H22A)=1-FVAR(1)
 Sof(C17)=Sof(C18)=Sof(H18)=Sof(C19)=Sof(H19)=Sof(C20)=Sof(H20)=Sof(C21)=
 Sof(H21)=Sof(C22)=Sof(H22)=FVAR(1)
6.a Aromatic/amide H refined with riding coordinates:
 C3(H3), C4(H4), C5(H5), C6(H6), C10(H10), C13(H13), C14(H14), C15(H15),
 C16(H16), C18(H18), C19(H19), C20(H20), C21(H21), C22(H22), C18A(H18A),
 C19A(H19A), C20A(H20A), C21A(H21A), C22A(H22A)
6.b Fitted hexagon refined as free rotating group:
 C17(C18,C19,C20,C21,C22), C17A(C18A,C19A,C20A,C21A,C22A)
6.c Idealised Me refined as rotating group:
 C23(H23A,H23B,H23C)
;
_olex2_submission_special_instructions 'No special instructions were received'

loop_
_space_group_symop_operation_xyz
'x, y, z'
'-x+1/2, -y, z+1/2'
'x+1/2, -y+1/2, -z'
'-x, y+1/2, -z+1/2'

loop_
_atom_site_label
_atom_site_type_symbol
_atom_site_fract_x
_atom_site_fract_y
_atom_site_fract_z
_atom_site_U_iso_or_equiv
_atom_site_adp_type
_atom_site_occupancy
_atom_site_site_symmetry_order
_atom_site_calc_flag
_atom_site_refinement_flags_posn
_atom_site_refinement_flags_adp
_atom_site_refinement_flags_occupancy
_atom_site_disorder_assembly
_atom_site_disorder_group
C1 C -0.1436(6) 0.4918(4) 0.6643(3) 0.0714(12) Uani 1 1 d . . . . .
C2 C -0.0030(6) 0.4294(4) 0.6317(2) 0.0666(11) Uani 1 1 d . . . . .
C3 C -0.0039(9) 0.3314(5) 0.5903(3) 0.0902(17) Uani 1 1 d . . . . .
H3 H -0.1042 0.2933 0.5797 0.108 Uiso 1 1 calc R . . . .
C4 C 0.1469(12) 0.2919(5) 0.5653(4) 0.1018(19) Uani 1 1 d . . . . .
H4 H 0.1499 0.2253 0.5377 0.122 Uiso 1 1 calc R . . . .
C5 C 0.2950(10) 0.3497(6) 0.5803(3) 0.0941(18) Uani 1 1 d . . . . .
H5 H 0.3955 0.3234 0.5607 0.113 Uiso 1 1 calc R . . . .
C6 C 0.2976(7) 0.4460(5) 0.6239(3) 0.0859(15) Uani 1 1 d . . . . .
H6 H 0.3981 0.4829 0.6358 0.103 Uiso 1 1 calc R . . . .
C7 C 0.1442(6) 0.4847(4) 0.6489(3) 0.0735(12) Uani 1 1 d . . . . .
C8 C 0.1107(6) 0.5834(5) 0.7008(3) 0.0781(14) Uani 1 1 d . . . . .
C9 C 0.1976(6) 0.6951(5) 0.6861(3) 0.0844(15) Uani 1 1 d D . . . .
C10 C 0.3074(8) 0.7244(6) 0.7334(4) 0.0991(16) Uani 1 1 d . U . . .
H10 H 0.3785 0.7885 0.7315 0.119 Uiso 1 1 calc R . . . .
C11 C 0.3001(9) 0.6381(6) 0.7908(4) 0.0979(16) Uani 1 1 d . U . . .
C12 C 0.1846(7) 0.5579(6) 0.7746(3) 0.0844(15) Uani 1 1 d . . . . .
C13 C 0.1457(9) 0.4702(7) 0.8185(3) 0.1038(19) Uani 1 1 d . . . . .
H13 H 0.0636 0.4161 0.8062 0.125 Uiso 1 1 calc R . . . .
C14 C 0.2291(10) 0.4616(9) 0.8814(4) 0.119(3) Uani 1 1 d . . . . .
H14 H 0.2035 0.4007 0.9117 0.143 Uiso 1 1 calc R . . . .
C15 C 0.3459(12) 0.5388(11) 0.9001(4) 0.135(4) Uani 1 1 d . . . . .
H15 H 0.3991 0.5328 0.9435 0.162 Uiso 1 1 calc R . . . .
C16 C 0.3890(9) 0.6308(8) 0.8533(5) 0.123(3) Uani 1 1 d . . . . .
H16 H 0.4736 0.6837 0.8643 0.148 Uiso 1 1 calc R . . . .
C17 C 0.1671(13) 0.7617(6) 0.6161(3) 0.074(2) Uani 0.751(15) 1 d . . P A 1
C18 C 0.0779(8) 0.7190(4) 0.5587(4) 0.075(2) Uani 0.751(15) 1 d G . P A 1
H18 H 0.0308 0.6451 0.5604 0.090 Uiso 0.751(15) 1 calc R . P A 1
C19 C 0.0589(8) 0.7868(7) 0.4988(3) 0.091(3) Uani 0.751(15) 1 d G . P A 1
H19 H -0.0008 0.7582 0.4604 0.109 Uiso 0.751(15) 1 calc R . P A 1
C20 C 0.1292(10) 0.8973(7) 0.4962(4) 0.112(4) Uani 0.751(15) 1 d G U P A 1
H20 H 0.1165 0.9427 0.4561 0.134 Uiso 0.751(15) 1 calc R . P A 1
C21 C 0.2184(13) 0.9400(5) 0.5535(5) 0.128(4) Uani 0.751(15) 1 d G U P A 1
H21 H 0.2654 1.0140 0.5518 0.154 Uiso 0.751(15) 1 calc R . P A 1
C22 C 0.2374(14) 0.8722(7) 0.6135(4) 0.107(3) Uani 0.751(15) 1 d G . P A 1
H22 H 0.2971 0.9008 0.6519 0.129 Uiso 0.751(15) 1 calc R . P A 1
C17A C 0.185(4) 0.791(3) 0.6244(9) 0.074(2) Uani 0.249(15) 1 d . . P A 2
C18A C 0.082(3) 0.7133(17) 0.5890(11) 0.075(2) Uani 0.249(15) 1 d DG . P A 2
H18A H 0.0452 0.6460 0.6113 0.090 Uiso 0.249(15) 1 calc R . P A 2
C19A C 0.033(3) 0.736(2) 0.5202(10) 0.091(3) Uani 0.249(15) 1 d G . P A 2
H19A H -0.0367 0.6840 0.4965 0.109 Uiso 0.249(15) 1 calc R . P A 2
C20A C 0.087(3) 0.837(3) 0.4868(10) 0.112(4) Uani 0.249(15) 1 d G . P A 2
H20A H 0.0543 0.8519 0.4408 0.134 Uiso 0.249(15) 1 calc R . P A 2
C21A C 0.191(5) 0.915(3) 0.5223(19) 0.128(4) Uani 0.249(15) 1 d G . P A 2
H21A H 0.2272 0.9819 0.4999 0.154 Uiso 0.249(15) 1 calc R . P A 2
C22A C 0.240(5) 0.892(3) 0.5911(18) 0.107(3) Uani 0.249(15) 1 d G . P A 2
H22A H 0.3091 0.9440 0.6148 0.129 Uiso 0.249(15) 1 calc R . P A 2
C23 C -0.1744(9) 0.6601(6) 0.7442(5) 0.124(3) Uani 1 1 d . . . . .
H23A H -0.2416 0.7114 0.7159 0.186 Uiso 1 1 calc GR . . . .
H23B H -0.0998 0.7048 0.7733 0.186 Uiso 1 1 calc GR . . . .
H23C H -0.2469 0.6138 0.7733 0.186 Uiso 1 1 calc GR . . . .
N1 N -0.0764(5) 0.5849(4) 0.6989(3) 0.0835(14) Uani 1 1 d . . . . .
O1 O -0.2947(4) 0.4679(4) 0.6638(2) 0.0999(14) Uani 1 1 d . . . . .

loop_
_atom_site_aniso_label
_atom_site_aniso_U_11
_atom_site_aniso_U_22
_atom_site_aniso_U_33
_atom_site_aniso_U_23
_atom_site_aniso_U_13
_atom_site_aniso_U_12
C1 0.052(2) 0.078(3) 0.084(3) 0.023(2) -0.007(2) -0.011(2)
C2 0.064(2) 0.063(2) 0.073(3) 0.011(2) -0.012(2) -0.007(2)
C3 0.109(4) 0.076(3) 0.085(3) 0.005(3) -0.024(3) -0.020(3)
C4 0.137(6) 0.074(3) 0.094(4) -0.009(3) 0.001(4) 0.010(4)
C5 0.105(4) 0.090(4) 0.087(4) 0.002(3) 0.010(3) 0.035(4)
C6 0.061(3) 0.093(4) 0.103(4) -0.011(3) 0.004(3) 0.012(3)
C7 0.059(2) 0.071(3) 0.091(3) -0.009(2) -0.003(2) 0.000(2)
C8 0.058(3) 0.082(3) 0.094(4) -0.011(3) 0.005(2) -0.008(2)
C9 0.055(2) 0.081(3) 0.117(4) -0.027(3) 0.006(3) -0.005(2)
C10 0.086(4) 0.092(3) 0.119(4) -0.015(3) 0.006(3) -0.023(3)
C11 0.092(4) 0.106(4) 0.096(4) -0.019(2) 0.002(3) -0.001(3)
C12 0.068(3) 0.116(4) 0.070(3) -0.006(3) 0.000(2) 0.012(3)
C13 0.088(4) 0.127(5) 0.096(4) 0.001(4) -0.003(3) -0.013(4)
C14 0.111(5) 0.157(7) 0.090(4) 0.029(5) 0.001(4) -0.003(5)
C15 0.111(5) 0.227(11) 0.069(3) -0.021(5) -0.018(4) 0.047(7)
C16 0.091(5) 0.143(6) 0.136(6) -0.063(6) -0.005(4) -0.024(4)
C17 0.065(4) 0.072(5) 0.086(4) 0.005(4) 0.017(3) 0.012(4)
C18 0.075(3) 0.076(3) 0.075(7) 0.022(4) 0.017(4) 0.003(3)
C19 0.075(4) 0.096(7) 0.102(5) 0.043(5) 0.005(4) -0.002(4)
C20 0.076(5) 0.105(8) 0.154(8) 0.070(7) 0.015(5) 0.005(5)
C21 0.099(6) 0.093(6) 0.193(12) 0.048(8) 0.002(8) -0.009(5)
C22 0.089(4) 0.079(6) 0.154(9) 0.015(6) -0.008(6) 0.002(4)
C17A 0.065(4) 0.072(5) 0.086(4) 0.005(4) 0.017(3) 0.012(4)
C18A 0.075(3) 0.076(3) 0.075(7) 0.022(4) 0.017(4) 0.003(3)
C19A 0.075(4) 0.096(7) 0.102(5) 0.043(5) 0.005(4) -0.002(4)
C20A 0.076(5) 0.105(8) 0.154(8) 0.070(7) 0.015(5) 0.005(5)
C21A 0.099(6) 0.093(6) 0.193(12) 0.048(8) 0.002(8) -0.009(5)
C22A 0.089(4) 0.079(6) 0.154(9) 0.015(6) -0.008(6) 0.002(4)
C23 0.079(4) 0.104(4) 0.190(8) -0.028(5) 0.047(5) 0.005(3)
N1 0.0486(18) 0.081(3) 0.121(4) -0.010(3) 0.013(2) -0.0046(18)
O1 0.0495(17) 0.115(3) 0.135(3) 0.031(3) -0.0176(19) -0.0184(19)

loop_
_atom_type_symbol
_atom_type_description
_atom_type_scat_dispersion_real
_atom_type_scat_dispersion_imag
_atom_type_scat_source
C C 0.0181 0.0091 'International Tables Vol C Tables 4.2.6.8 and 6.1.1.4'
H H 0.0000 0.0000 'International Tables Vol C Tables 4.2.6.8 and 6.1.1.4'
N N 0.0311 0.0180 'International Tables Vol C Tables 4.2.6.8 and 6.1.1.4'
O O 0.0492 0.0322 'International Tables Vol C Tables 4.2.6.8 and 6.1.1.4'

loop_
_geom_angle_atom_site_label_1
_geom_angle_atom_site_label_2
_geom_angle_atom_site_label_3
_geom_angle
N1 C1 C2 107.0(4)
O1 C1 C2 128.9(5)
O1 C1 N1 124.1(5)
C3 C2 C1 129.9(5)
C7 C2 C1 108.6(4)
C7 C2 C3 121.5(5)
C2 C3 H3 121.1
C4 C3 C2 117.9(6)
C4 C3 H3 121.1
C3 C4 H4 119.6
C3 C4 C5 120.8(6)
C5 C4 H4 119.6
C4 C5 H5 119.2
C4 C5 C6 121.6(6)
C6 C5 H5 119.2
C5 C6 H6 121.6
C7 C6 C5 116.9(6)
C7 C6 H6 121.6
C2 C7 C6 121.2(5)
C2 C7 C8 110.6(4)
C6 C7 C8 128.0(5)
C7 C8 C12 112.2(5)
C9 C8 C7 116.1(4)
C9 C8 C12 99.2(5)
N1 C8 C7 99.6(4)
N1 C8 C9 116.7(5)
N1 C8 C12 113.7(5)
C8 C9 C17 121.1(5)
C8 C9 C17A 134.6(10)
C10 C9 C8 113.9(6)
C10 C9 C17 124.8(6)
C10 C9 C17A 111.5(10)
C9 C10 H10 125.9
C9 C10 C11 108.2(6)
C11 C10 H10 125.9
C12 C11 C10 108.8(6)
C12 C11 C16 120.2(7)
C16 C11 C10 131.0(7)
C11 C12 C8 109.6(6)
C11 C12 C13 122.2(6)
C13 C12 C8 128.1(6)
C12 C13 H13 120.5
C12 C13 C14 119.0(7)
C14 C13 H13 120.5
C13 C14 H14 119.3
C15 C14 C13 121.3(8)
C15 C14 H14 119.3
C14 C15 H15 120.1
C14 C15 C16 119.8(6)
C16 C15 H15 120.1
C11 C16 C15 117.4(7)
C11 C16 H16 121.3
C15 C16 H16 121.3
C18 C17 C9 125.2(6)
C18 C17 C22 120.0
C22 C17 C9 114.8(6)
C17 C18 H18 120.0
C19 C18 C17 120.0
C19 C18 H18 120.0
C18 C19 H19 120.0
C18 C19 C20 120.0
C20 C19 H19 120.0
C19 C20 H20 120.0
C19 C20 C21 120.0
C21 C20 H20 120.0
C20 C21 H21 120.0
C20 C21 C22 120.0
C22 C21 H21 120.0
C17 C22 H22 120.0
C21 C22 C17 120.0
C21 C22 H22 120.0
C18A C17A C9 86.9(16)
C18A C17A C22A 120.0
C22A C17A C9 152.1(17)
C17A C18A H18A 120.0
C19A C18A C17A 120.0
C19A C18A H18A 120.0
C18A C19A H19A 120.0
C20A C19A C18A 120.0
C20A C19A H19A 120.0
C19A C20A H20A 120.0
C19A C20A C21A 120.0
C21A C20A H20A 120.0
C20A C21A H21A 120.0
C22A C21A C20A 120.0
C22A C21A H21A 120.0
C17A C22A H22A 120.0
C21A C22A C17A 120.0
C21A C22A H22A 120.0
H23A C23 H23B 109.5
H23A C23 H23C 109.5
H23B C23 H23C 109.5
N1 C23 H23A 109.5
N1 C23 H23B 109.5
N1 C23 H23C 109.5
C1 N1 C8 113.1(4)
C1 N1 C23 123.1(5)
C23 N1 C8 121.9(5)

loop_
_geom_bond_atom_site_label_1
_geom_bond_atom_site_label_2
_geom_bond_distance
C1 C2 1.464(7)
C1 N1 1.366(7)
C1 O1 1.229(6)
C2 C3 1.376(8)
C2 C7 1.368(7)
C3 H3 0.9300
C3 C4 1.365(10)
C4 H4 0.9300
C4 C5 1.379(11)
C5 H5 0.9300
C5 C6 1.385(9)
C6 H6 0.9300
C6 C7 1.379(7)
C7 C8 1.529(7)
C8 C9 1.486(8)
C8 C12 1.549(8)
C8 N1 1.483(6)
C9 C10 1.296(9)
C9 C17 1.555(8)
C9 C17A 1.62(2)
C10 H10 0.9300
C10 C11 1.477(10)
C11 C12 1.336(9)
C11 C16 1.385(11)
C12 C13 1.345(9)
C13 H13 0.9300
C13 C14 1.371(10)
C14 H14 0.9300
C14 C15 1.331(12)
C15 H15 0.9300
C15 C16 1.425(14)
C16 H16 0.9300
C17 C18 1.3900
C17 C22 1.3900
C18 H18 0.9300
C18 C19 1.3900
C19 H19 0.9300
C19 C20 1.3900
C20 H20 0.9300
C20 C21 1.3900
C21 H21 0.9300
C21 C22 1.3900
C22 H22 0.9300
C17A C18A 1.3900
C17A C22A 1.3900
C18A H18A 0.9300
C18A C19A 1.3900
C19A H19A 0.9300
C19A C20A 1.3900
C20A H20A 0.9300
C20A C21A 1.3900
C21A H21A 0.9300
C21A C22A 1.3900
C22A H22A 0.9300
C23 H23A 0.9600
C23 H23B 0.9600
C23 H23C 0.9600
C23 N1 1.447(8)

loop_
_geom_torsion_atom_site_label_1
_geom_torsion_atom_site_label_2
_geom_torsion_atom_site_label_3
_geom_torsion_atom_site_label_4
_geom_torsion
C1 C2 C3 C4 178.8(6)
C1 C2 C7 C6 -178.5(5)
C1 C2 C7 C8 5.3(6)
C2 C1 N1 C8 -7.9(6)
C2 C1 N1 C23 -172.9(6)
C2 C3 C4 C5 -1.0(9)
C2 C7 C8 C9 -135.3(5)
C2 C7 C8 C12 111.5(5)
C2 C7 C8 N1 -9.2(6)
C3 C2 C7 C6 1.7(8)
C3 C2 C7 C8 -174.6(5)
C3 C4 C5 C6 3.2(10)
C4 C5 C6 C7 -3.0(9)
C5 C6 C7 C2 0.6(9)
C5 C6 C7 C8 176.1(5)
C6 C7 C8 C9 48.8(8)
C6 C7 C8 C12 -64.4(8)
C6 C7 C8 N1 174.9(6)
C7 C2 C3 C4 -1.4(8)
C7 C8 C9 C10 -115.0(6)
C7 C8 C9 C17 59.8(8)
C7 C8 C9 C17A 66.2(19)
C7 C8 C12 C11 118.5(6)
C7 C8 C12 C13 -61.1(7)
C7 C8 N1 C1 10.3(6)
C7 C8 N1 C23 175.5(6)
C8 C9 C10 C11 -4.2(7)
C8 C9 C17 C18 -8.8(10)
C8 C9 C17 C22 171.3(5)
C8 C9 C17A C18A -9(2)
C8 C9 C17A C22A -174(3)
C8 C12 C13 C14 178.6(7)
C9 C8 C12 C11 -4.8(6)
C9 C8 C12 C13 175.6(6)
C9 C8 N1 C1 136.1(5)
C9 C8 N1 C23 -58.7(8)
C9 C10 C11 C12 0.7(8)
C9 C10 C11 C16 -179.1(7)
C9 C17 C18 C19 -180.0(8)
C9 C17 C22 C21 180.0(7)
C9 C17A C18A C19A -172(2)
C9 C17A C22A C21A 163(4)
C10 C9 C17 C18 165.4(6)
C10 C9 C17 C22 -14.6(8)
C10 C9 C17A C18A 172.2(10)
C10 C9 C17A C22A 7(4)
C10 C11 C12 C8 2.8(7)
C10 C11 C12 C13 -177.6(6)
C10 C11 C16 C15 176.7(7)
C11 C12 C13 C14 -1.0(10)
C12 C8 C9 C10 5.5(6)
C12 C8 C9 C17 -179.7(6)
C12 C8 C9 C17A -173.4(18)
C12 C8 N1 C1 -109.2(6)
C12 C8 N1 C23 55.9(8)
C12 C11 C16 C15 -3.1(11)
C12 C13 C14 C15 0.7(12)
C13 C14 C15 C16 -1.6(13)
C14 C15 C16 C11 2.8(12)
C16 C11 C12 C8 -177.3(6)
C16 C11 C12 C13 2.3(10)
C17 C9 C10 C11 -178.8(6)
C17 C18 C19 C20 0.0
C18 C17 C22 C21 0.0
C18 C19 C20 C21 0.0
C19 C20 C21 C22 0.0
C20 C21 C22 C17 0.0
C22 C17 C18 C19 0.0
C17A C9 C10 C11 174.9(14)
C17A C18A C19A C20A 0.0
C18A C17A C22A C21A 0.0
C18A C19A C20A C21A 0.0
C19A C20A C21A C22A 0.0
C20A C21A C22A C17A 0.0
C22A C17A C18A C19A 0.0
N1 C1 C2 C3 -178.7(5)
N1 C1 C2 C7 1.4(6)
N1 C8 C9 C10 128.0(6)
N1 C8 C9 C17 -57.2(8)
N1 C8 C9 C17A -50.9(19)
N1 C8 C12 C11 -129.4(6)
N1 C8 C12 C13 51.0(8)
O1 C1 C2 C3 2.8(8)
O1 C1 C2 C7 -177.1(5)
O1 C1 N1 C8 170.7(5)
O1 C1 N1 C23 5.7(9)
